data_7132410
loop_
_publ_author_name
'Gentile, Giuseppe'
'Bartolomei, Beatrice'
'Dosso, Jacopo'
'Demitri, Nicola'
'Filippini, Giacomo'
'Prato, Maurizio'

_publ_section_title
;
 Synthesis of a novel tetra-phenol &#x3c0;-extended phenazine and its
 application as an organo-photocatalyst.
;
_journal_issue 5
_journal_name_full 'Chemical communications (Cambridge, England)'
_journal_page_first 602
_journal_page_last 605
_journal_paper_doi 10.1039/d3cc05176e
_journal_volume 60
_journal_year 2024
_chemical_formula_moiety 'C48 H42 N2, 0.375(C2 H4 Cl2), 0.375(C6 H14)'
_chemical_formula_sum 'C51 H48.75 Cl0.75 N2'
_chemical_formula_weight 716.25
_space_group_crystal_system monoclinic
_space_group_IT_number 14
_space_group_name_Hall '-P 2yn'
_space_group_name_H-M_alt 'P 1 21/n 1'
_atom_sites_solution_hydrogens geom
_atom_sites_solution_primary direct
_atom_sites_solution_secondary difmap
_audit_block_doi 10.5517/ccdc.csd.cc29gqbv
_audit_creation_method SHELXL-2018/3
_audit_update_record
;
2021-12-16 deposited with the CCDC.	2023-11-26 downloaded from the CCDC.
;
_cell_angle_alpha 90
_cell_angle_beta 92.25(3)
_cell_angle_gamma 90
_cell_formula_units_Z 8
_cell_length_a 19.373(4)
_cell_length_b 17.608(4)
_cell_length_c 23.058(5)
_cell_measurement_reflns_used 5030
_cell_measurement_temperature 100(2)
_cell_measurement_theta_max 31.086
_cell_measurement_theta_min 1.175
_cell_volume 7859(3)
_computing_cell_refinement 'XDS (Kabsch, 2010)'
_computing_data_collection 'MXCuBE3 (Mueller,2017)'
_computing_data_reduction 'XDS (Kabsch, 2010)'
_computing_molecular_graphics 'Ortep3 for Windows - Coot'
_computing_publication_material 'enCIFer - publCIF'
_computing_structure_refinement 'SHELXL-2018/3 (Sheldrick, 2015)'
_computing_structure_solution 'SHELXT (Sheldrick, 2015)'
_diffrn_ambient_temperature 100(2)
_diffrn_measured_fraction_theta_full 0.996
_diffrn_measured_fraction_theta_max 0.896
_diffrn_measurement_device_type
;
'Arinax MD2s Goniometer, Pilatus 6M detector'
;
_diffrn_measurement_method 'Rotating crystal'
_diffrn_radiation_type Synchrotron
_diffrn_radiation_wavelength 0.6199
_diffrn_reflns_av_R_equivalents 0.0776
_diffrn_reflns_av_unetI/netI 0.0566
_diffrn_reflns_Laue_measured_fraction_full 0.996
_diffrn_reflns_Laue_measured_fraction_max 0.896
_diffrn_reflns_limit_h_max 29
_diffrn_reflns_limit_h_min -29
_diffrn_reflns_limit_k_max 29
_diffrn_reflns_limit_k_min -29
_diffrn_reflns_limit_l_max 37
_diffrn_reflns_limit_l_min -38
_diffrn_reflns_number 188241
_diffrn_reflns_point_group_measured_fraction_full 0.996
_diffrn_reflns_point_group_measured_fraction_max 0.896
_diffrn_reflns_theta_full 21.835
_diffrn_reflns_theta_max 31.086
_diffrn_reflns_theta_min 1.175
_diffrn_source 'Elettra Synchrotron - XRD2 BL'
_diffrn_standards_decay_% 0
_diffrn_standards_interval_count 0
_diffrn_standards_number 0
_exptl_absorpt_coefficient_mu 0.086
_exptl_absorpt_correction_type none
_exptl_crystal_colour Colourless
_exptl_crystal_density_diffrn 1.211
_exptl_crystal_description 'Thin rods'
_exptl_crystal_F_000 3052
_exptl_crystal_size_max 0.080
_exptl_crystal_size_mid 0.020
_exptl_crystal_size_min 0.020
_refine_diff_density_max 0.404
_refine_diff_density_min -0.408
_refine_diff_density_rms 0.057
_refine_ls_extinction_method none
_refine_ls_goodness_of_fit_ref 1.016
_refine_ls_hydrogen_treatment constr
_refine_ls_matrix_type full
_refine_ls_number_parameters 913
_refine_ls_number_reflns 34111
_refine_ls_number_restraints 0
_refine_ls_restrained_S_all 1.016
_refine_ls_R_factor_all 0.1434
_refine_ls_R_factor_gt 0.0747
_refine_ls_shift/su_max 0.001
_refine_ls_shift/su_mean 0.000
_refine_ls_structure_factor_coef Fsqd
_refine_ls_weighting_details 'w=1/[\s^2^(Fo^2^)+(0.1290P)^2^] where P=(Fo^2^+2Fc^2^)/3'
_refine_ls_weighting_scheme calc
_refine_ls_wR_factor_gt 0.2024
_refine_ls_wR_factor_ref 0.2423
_reflns_Friedel_coverage 0.000
_reflns_number_gt 16953
_reflns_number_total 34111
_reflns_threshold_expression 'I > 2\s(I)'
_cod_data_source_file d3cc05176e2.cif
_cod_data_source_block 3b
_cod_depositor_comments 'Adding full bibliography for 7132409--7132612.cif.'
_cod_original_sg_symbol_H-M 'P 21/n'
_cod_database_code 7132410
_shelx_shelxl_version_number 2018/3
_shelx_space_group_comment
;
The symmetry employed for this shelxl refinement is uniquely defined
by the following loop, which should always be used as a source of
symmetry information in preference to the above space-group names.
They are only intended as comments.
;
_shelx_estimated_absorpt_t_min 0.993
_shelx_estimated_absorpt_t_max 0.998

loop_
_space_group_symop_operation_xyz
'x, y, z'
'-x+1/2, y+1/2, -z+1/2'
'-x, -y, -z'
'x-1/2, -y-1/2, z-1/2'

loop_
_atom_site_label
_atom_site_type_symbol
_atom_site_fract_x
_atom_site_fract_y
_atom_site_fract_z
_atom_site_U_iso_or_equiv
_atom_site_adp_type
_atom_site_occupancy
_atom_site_site_symmetry_order
_atom_site_calc_flag
_atom_site_refinement_flags_posn
_atom_site_refinement_flags_adp
_atom_site_refinement_flags_occupancy
_atom_site_disorder_assembly
_atom_site_disorder_group
C41_1 C 0.64447(8) 0.66260(7) 0.76671(6) 0.0297(3) Uani 1 1 d . . . . .
C42_1 C 0.62191(9) 0.65685(7) 0.82303(6) 0.0359(3) Uani 1 1 d . . . . .
H42_1 H 0.619622 0.608431 0.841028 0.043 Uiso 1 1 calc R U . . .
C43_1 C 0.60254(9) 0.72171(7) 0.85345(6) 0.0353(3) Uani 1 1 d . . . . .
H43_1 H 0.587659 0.716434 0.892018 0.042 Uiso 1 1 calc R U . . .
C44_1 C 0.60448(8) 0.79395(7) 0.82865(6) 0.0302(3) Uani 1 1 d . . . . .
C45_1 C 0.62645(9) 0.79788(7) 0.77157(6) 0.0351(3) Uani 1 1 d . . . . .
H45_1 H 0.628060 0.846012 0.753064 0.042 Uiso 1 1 calc R U . . .
C46_1 C 0.64586(9) 0.73420(7) 0.74126(6) 0.0347(3) Uani 1 1 d . . . . .
H46_1 H 0.660331 0.739347 0.702565 0.042 Uiso 1 1 calc R U . . .
N1_1 N 0.80456(7) 0.59523(6) 0.76091(5) 0.0308(2) Uani 1 1 d . . . . .
C2_1 C 0.76304(8) 0.53436(7) 0.78254(6) 0.0309(3) Uani 1 1 d . . . . .
C3_1 C 0.69452(8) 0.53539(7) 0.76946(6) 0.0300(3) Uani 1 1 d . . . . .
N4_1 N 0.66732(7) 0.59746(6) 0.73486(5) 0.0299(2) Uani 1 1 d . . . . .
C5_1 C 0.71339(8) 0.61465(7) 0.68926(6) 0.0286(3) Uani 1 1 d . . . . .
C6_1 C 0.78242(8) 0.61463(7) 0.70245(6) 0.0290(3) Uani 1 1 d . . . . .
C19_1 C 0.83215(8) 0.63066(7) 0.65953(6) 0.0310(3) Uani 1 1 d . . . . .
C24_1 C 0.80777(8) 0.65119(7) 0.60245(6) 0.0321(3) Uani 1 1 d . . . . .
C25_1 C 0.73384(8) 0.65165(7) 0.58834(6) 0.0314(3) Uani 1 1 d . . . . .
C30_1 C 0.68691(8) 0.63116(7) 0.63128(6) 0.0303(3) Uani 1 1 d . . . . .
C23_1 C 0.85773(10) 0.67004(9) 0.56160(7) 0.0397(3) Uani 1 1 d . . . . .
H23_1 H 0.842881 0.685141 0.523575 0.048 Uiso 1 1 calc R U . . .
C22_1 C 0.92709(10) 0.66697(9) 0.57578(7) 0.0440(4) Uani 1 1 d . . . . .
H22_1 H 0.959577 0.679651 0.547519 0.053 Uiso 1 1 calc R U . . .
C21_1 C 0.95043(9) 0.64523(9) 0.63175(8) 0.0414(4) Uani 1 1 d . . . . .
H21_1 H 0.998554 0.642785 0.641194 0.050 Uiso 1 1 calc R U . . .
C20_1 C 0.90375(9) 0.62757(8) 0.67268(7) 0.0367(3) Uani 1 1 d . . . . .
H20_1 H 0.919844 0.613011 0.710515 0.044 Uiso 1 1 calc R U . . .
C18_1 C 0.64952(9) 0.47484(7) 0.78683(6) 0.0331(3) Uani 1 1 d . . . . .
C13_1 C 0.67862(9) 0.41342(7) 0.81939(6) 0.0342(3) Uani 1 1 d . . . . .
C12_1 C 0.75256(9) 0.41242(7) 0.83352(6) 0.0342(3) Uani 1 1 d . . . . .
C7_1 C 0.79517(9) 0.47217(7) 0.81405(6) 0.0328(3) Uani 1 1 d . . . . .
C29_1 C 0.61521(8) 0.63003(7) 0.61785(6) 0.0339(3) Uani 1 1 d . . . . .
H29_1 H 0.583981 0.616128 0.646774 0.041 Uiso 1 1 calc R U . . .
C28_1 C 0.59035(9) 0.64900(8) 0.56301(7) 0.0394(3) Uani 1 1 d . . . . .
H28_1 H 0.542080 0.647399 0.554091 0.047 Uiso 1 1 calc R U . . .
C27_1 C 0.63561(10) 0.67051(9) 0.52057(6) 0.0411(4) Uani 1 1 d . . . . .
H27_1 H 0.617952 0.684438 0.483049 0.049 Uiso 1 1 calc R U . . .
C26_1 C 0.70605(9) 0.67178(8) 0.53260(6) 0.0384(3) Uani 1 1 d . . . . .
H26_1 H 0.736307 0.686330 0.503118 0.046 Uiso 1 1 calc R U . . .
C14_1 C 0.63302(10) 0.35501(8) 0.83622(7) 0.0402(4) Uani 1 1 d . . . . .
H14_1 H 0.650960 0.313136 0.857976 0.048 Uiso 1 1 calc R U . . .
C15_1 C 0.56366(10) 0.35757(8) 0.82183(7) 0.0437(4) Uani 1 1 d . . . . .
H15_1 H 0.534488 0.317545 0.833643 0.052 Uiso 1 1 calc R U . . .
C16_1 C 0.53537(10) 0.41854(9) 0.78990(7) 0.0424(4) Uani 1 1 d . . . . .
H16_1 H 0.487281 0.420028 0.780176 0.051 Uiso 1 1 calc R U . . .
C17_1 C 0.57805(9) 0.47637(8) 0.77274(7) 0.0368(3) Uani 1 1 d . . . . .
H17_1 H 0.559014 0.517818 0.751123 0.044 Uiso 1 1 calc R U . . .
C8_1 C 0.86677(9) 0.47078(8) 0.82659(6) 0.0370(3) Uani 1 1 d . . . . .
H8_1 H 0.894934 0.510663 0.813000 0.044 Uiso 1 1 calc R U . . .
C9_1 C 0.89662(10) 0.41217(8) 0.85842(7) 0.0415(4) Uani 1 1 d . . . . .
H9_1 H 0.945073 0.411438 0.866542 0.050 Uiso 1 1 calc R U . . .
C10_1 C 0.85459(11) 0.35353(8) 0.87871(7) 0.0436(4) Uani 1 1 d . . . . .
H10_1 H 0.874761 0.313525 0.901218 0.052 Uiso 1 1 calc R U . . .
C11_1 C 0.78512(10) 0.35352(8) 0.86638(6) 0.0404(4) Uani 1 1 d . . . . .
H11_1 H 0.757860 0.312990 0.880183 0.048 Uiso 1 1 calc R U . . .
C34_1 C 0.84635(8) 0.78074(7) 0.87706(6) 0.0322(3) Uani 1 1 d . . . . .
C35_1 C 0.83431(12) 0.70750(8) 0.89683(7) 0.0502(5) Uani 1 1 d . . . . .
H35_1 H 0.835369 0.698568 0.937482 0.060 Uiso 1 1 calc R U . . .
C36_1 C 0.82078(12) 0.64677(8) 0.85948(7) 0.0507(5) Uani 1 1 d . . . . .
H36_1 H 0.812837 0.597668 0.874930 0.061 Uiso 1 1 calc R U . . .
C31_1 C 0.81882(8) 0.65747(7) 0.79974(6) 0.0307(3) Uani 1 1 d . . . . .
C32_1 C 0.83093(9) 0.72996(7) 0.77917(6) 0.0346(3) Uani 1 1 d . . . . .
H32_1 H 0.830097 0.738807 0.738510 0.041 Uiso 1 1 calc R U . . .
C33_1 C 0.84432(9) 0.79024(7) 0.81730(6) 0.0337(3) Uani 1 1 d . . . . .
H33_1 H 0.852310 0.839323 0.801824 0.040 Uiso 1 1 calc R U . . .
C47_1 C 0.58613(8) 0.86752(7) 0.85979(6) 0.0313(3) Uani 1 1 d . . . . .
C50_1 C 0.56667(9) 0.85374(8) 0.92264(6) 0.0368(3) Uani 1 1 d . . . . .
H50A_1 H 0.527950 0.817967 0.923285 0.055 Uiso 1 1 calc R U . . .
H50B_1 H 0.553170 0.901920 0.940198 0.055 Uiso 1 1 calc R U . . .
H50C_1 H 0.606426 0.832496 0.944668 0.055 Uiso 1 1 calc R U . . .
C48_1 C 0.64830(9) 0.92166(8) 0.86030(7) 0.0399(3) Uani 1 1 d . . . . .
H48A_1 H 0.636627 0.968746 0.880350 0.060 Uiso 1 1 calc R U . . .
H48B_1 H 0.660030 0.933297 0.820309 0.060 Uiso 1 1 calc R U . . .
H48C_1 H 0.687914 0.897491 0.880568 0.060 Uiso 1 1 calc R U . . .
C49_1 C 0.52476(9) 0.90600(9) 0.82715(7) 0.0413(4) Uani 1 1 d . . . . .
H49A_1 H 0.536450 0.915031 0.786762 0.062 Uiso 1 1 calc R U . . .
H49B_1 H 0.514634 0.954532 0.845807 0.062 Uiso 1 1 calc R U . . .
H49C_1 H 0.484131 0.872938 0.828103 0.062 Uiso 1 1 calc R U . . .
C38_1 C 0.85721(10) 0.92339(8) 0.89112(7) 0.0397(4) Uani 1 1 d . . . . .
H38A_1 H 0.867766 0.962959 0.920006 0.060 Uiso 1 1 calc R U . . .
H38B_1 H 0.810333 0.930921 0.874599 0.060 Uiso 1 1 calc R U . . .
H38C_1 H 0.890347 0.926270 0.860147 0.060 Uiso 1 1 calc R U . . .
C37_1 C 0.86221(8) 0.84533(7) 0.92015(6) 0.0324(3) Uani 1 1 d . . . . .
C40_1 C 0.81131(9) 0.84290(8) 0.96994(7) 0.0390(3) Uani 1 1 d . . . . .
H40A_1 H 0.763837 0.845807 0.953789 0.059 Uiso 1 1 calc R U . . .
H40B_1 H 0.820234 0.886000 0.996060 0.059 Uiso 1 1 calc R U . . .
H40C_1 H 0.817542 0.795342 0.991600 0.059 Uiso 1 1 calc R U . . .
C39_1 C 0.93582(9) 0.83471(9) 0.94602(7) 0.0403(3) Uani 1 1 d . . . . .
H39A_1 H 0.945308 0.873444 0.975794 0.060 Uiso 1 1 calc R U . . .
H39B_1 H 0.969003 0.839775 0.915254 0.060 Uiso 1 1 calc R U . . .
H39C_1 H 0.940116 0.784130 0.963528 0.060 Uiso 1 1 calc R U . . .
C41_2 C 0.85309(8) 0.51181(7) 0.23391(6) 0.0297(3) Uani 1 1 d . . . . .
C42_2 C 0.87709(9) 0.50816(8) 0.17787(6) 0.0366(3) Uani 1 1 d . . . . .
H42_2 H 0.880591 0.460566 0.158803 0.044 Uiso 1 1 calc R U . . .
C43_2 C 0.89603(9) 0.57500(8) 0.14977(7) 0.0381(3) Uani 1 1 d . . . . .
H43_2 H 0.912370 0.571680 0.111544 0.046 Uiso 1 1 calc R U . . .
C44_2 C 0.89186(8) 0.64633(7) 0.17574(6) 0.0321(3) Uani 1 1 d . . . . .
C45_2 C 0.86937(8) 0.64764(7) 0.23217(6) 0.0337(3) Uani 1 1 d . . . . .
H45_2 H 0.866999 0.695057 0.251648 0.040 Uiso 1 1 calc R U . . .
C46_2 C 0.85022(8) 0.58244(7) 0.26121(6) 0.0327(3) Uani 1 1 d . . . . .
H46_2 H 0.835093 0.585853 0.299819 0.039 Uiso 1 1 calc R U . . .
N1_2 N 0.69338(7) 0.44316(6) 0.23419(5) 0.0299(2) Uani 1 1 d . . . . .
C2_2 C 0.73559(8) 0.38323(7) 0.21208(6) 0.0300(3) Uani 1 1 d . . . . .
C3_2 C 0.80403(8) 0.38396(7) 0.22691(6) 0.0308(3) Uani 1 1 d . . . . .
N4_2 N 0.82974(7) 0.44500(6) 0.26344(5) 0.0289(2) Uani 1 1 d . . . . .
C5_2 C 0.78209(8) 0.46005(7) 0.30818(6) 0.0288(3) Uani 1 1 d . . . . .
C6_2 C 0.71344(8) 0.46111(7) 0.29332(5) 0.0287(3) Uani 1 1 d . . . . .
C19_2 C 0.66266(8) 0.47614(7) 0.33530(6) 0.0297(3) Uani 1 1 d . . . . .
C24_2 C 0.68520(8) 0.49235(7) 0.39353(6) 0.0302(3) Uani 1 1 d . . . . .
C25_2 C 0.75870(8) 0.49097(7) 0.40962(6) 0.0301(3) Uani 1 1 d . . . . .
C30_2 C 0.80699(8) 0.47376(7) 0.36688(6) 0.0301(3) Uani 1 1 d . . . . .
C23_2 C 0.63425(9) 0.50859(7) 0.43399(6) 0.0349(3) Uani 1 1 d . . . . .
H23_2 H 0.648192 0.519802 0.473008 0.042 Uiso 1 1 calc R U . . .
C22_2 C 0.56510(9) 0.50856(8) 0.41834(7) 0.0373(3) Uani 1 1 d . . . . .
H22_2 H 0.531914 0.519742 0.446371 0.045 Uiso 1 1 calc R U . . .
C21_2 C 0.54341(9) 0.49194(8) 0.36069(7) 0.0373(3) Uani 1 1 d . . . . .
H21_2 H 0.495595 0.491922 0.349837 0.045 Uiso 1 1 calc R U . . .
C20_2 C 0.59150(8) 0.47575(8) 0.32013(6) 0.0339(3) Uani 1 1 d . . . . .
H20_2 H 0.576546 0.464164 0.281411 0.041 Uiso 1 1 calc R U . . .
C18_2 C 0.84967(9) 0.32352(7) 0.21097(6) 0.0334(3) Uani 1 1 d . . . . .
C13_2 C 0.82197(9) 0.26233(7) 0.17720(6) 0.0362(3) Uani 1 1 d . . . . .
C12_2 C 0.74874(9) 0.26177(7) 0.16067(6) 0.0359(3) Uani 1 1 d . . . . .
C7_2 C 0.70496(9) 0.32124(7) 0.17942(6) 0.0337(3) Uani 1 1 d . . . . .
C29_2 C 0.87838(8) 0.47256(8) 0.38145(6) 0.0338(3) Uani 1 1 d . . . . .
H29_2 H 0.910378 0.461264 0.352473 0.041 Uiso 1 1 calc R U . . .
C28_2 C 0.90208(9) 0.48765(8) 0.43746(6) 0.0367(3) Uani 1 1 d . . . . .
H28_2 H 0.950191 0.486672 0.447147 0.044 Uiso 1 1 calc R U . . .
C27_2 C 0.85479(9) 0.50438(8) 0.47980(6) 0.0376(3) Uani 1 1 d . . . . .
H27_2 H 0.871092 0.514801 0.518372 0.045 Uiso 1 1 calc R U . . .
C26_2 C 0.78525(9) 0.50601(8) 0.46658(6) 0.0349(3) Uani 1 1 d . . . . .
H26_2 H 0.754189 0.517460 0.496232 0.042 Uiso 1 1 calc R U . . .
C14_2 C 0.86798(10) 0.20309(8) 0.16276(7) 0.0424(4) Uani 1 1 d . . . . .
H14_2 H 0.851040 0.161414 0.140245 0.051 Uiso 1 1 calc R U . . .
C15_2 C 0.93615(11) 0.20472(9) 0.18057(7) 0.0469(4) Uani 1 1 d . . . . .
H15_2 H 0.965561 0.163885 0.170797 0.056 Uiso 1 1 calc R U . . .
C16_2 C 0.96316(10) 0.26594(9) 0.21306(8) 0.0442(4) Uani 1 1 d . . . . .
H16_2 H 1.010774 0.266997 0.224565 0.053 Uiso 1 1 calc R U . . .
C17_2 C 0.92042(9) 0.32443(8) 0.22819(7) 0.0383(3) Uani 1 1 d . . . . .
H17_2 H 0.938636 0.365774 0.250397 0.046 Uiso 1 1 calc R U . . .
C8_2 C 0.63352(10) 0.31881(8) 0.16580(7) 0.0399(4) Uani 1 1 d . . . . .
H8_2 H 0.604327 0.357611 0.179641 0.048 Uiso 1 1 calc R U . . .
C9_2 C 0.60562(11) 0.26064(9) 0.13255(7) 0.0460(4) Uani 1 1 d . . . . .
H9_2 H 0.557455 0.259884 0.123069 0.055 Uiso 1 1 calc R U . . .
C10_2 C 0.64798(11) 0.20274(9) 0.11275(7) 0.0468(4) Uani 1 1 d . . . . .
H10_2 H 0.628482 0.162958 0.089603 0.056 Uiso 1 1 calc R U . . .
C11_2 C 0.71756(11) 0.20288(8) 0.12646(6) 0.0430(4) Uani 1 1 d . . . . .
H11_2 H 0.745487 0.162824 0.112823 0.052 Uiso 1 1 calc R U . . .
C34_2 C 0.64959(10) 0.63017(9) 0.11992(7) 0.0408(4) Uani 1 1 d . . . . .
C35_2 C 0.65696(13) 0.55609(10) 0.09972(7) 0.0587(6) Uani 1 1 d . . . . .
H35_2 H 0.651915 0.547062 0.059158 0.070 Uiso 1 1 calc R U . . .
C36_2 C 0.67130(12) 0.49503(9) 0.13616(7) 0.0536(5) Uani 1 1 d . . . . .
H36_2 H 0.676249 0.445590 0.120371 0.064 Uiso 1 1 calc R U . . .
C31_2 C 0.67848(8) 0.50610(7) 0.19611(6) 0.0319(3) Uani 1 1 d . . . . .
C32_2 C 0.66996(9) 0.57927(7) 0.21703(6) 0.0342(3) Uani 1 1 d . . . . .
H32_2 H 0.673928 0.588254 0.257645 0.041 Uiso 1 1 calc R U . . .
C33_2 C 0.65566(9) 0.63993(8) 0.17941(7) 0.0375(3) Uani 1 1 d . . . . .
H33_2 H 0.649950 0.689297 0.195140 0.045 Uiso 1 1 calc R U . . .
C47_2 C 0.90870(9) 0.72074(8) 0.14562(7) 0.0373(3) Uani 1 1 d . . . . .
C50_2 C 0.92922(11) 0.70845(9) 0.08276(7) 0.0489(4) Uani 1 1 d . . . . .
H50A_2 H 0.891258 0.683443 0.060865 0.073 Uiso 1 1 calc R U . . .
H50B_2 H 0.970569 0.676433 0.082315 0.073 Uiso 1 1 calc R U . . .
H50C_2 H 0.938933 0.757623 0.064916 0.073 Uiso 1 1 calc R U . . .
C48_2 C 0.84480(11) 0.77225(9) 0.14492(9) 0.0507(4) Uani 1 1 d . . . . .
H48A_2 H 0.833477 0.784765 0.184855 0.076 Uiso 1 1 calc R U . . .
H48B_2 H 0.805686 0.745817 0.125733 0.076 Uiso 1 1 calc R U . . .
H48C_2 H 0.854429 0.819073 0.123729 0.076 Uiso 1 1 calc R U . . .
C49_2 C 0.96856(10) 0.76099(9) 0.17888(8) 0.0457(4) Uani 1 1 d . . . . .
H49A_2 H 1.010291 0.729658 0.177682 0.069 Uiso 1 1 calc R U . . .
H49B_2 H 0.956412 0.768636 0.219323 0.069 Uiso 1 1 calc R U . . .
H49C_2 H 0.977118 0.810307 0.160826 0.069 Uiso 1 1 calc R U . . .
C38_2 C 0.63614(13) 0.77225(10) 0.10581(9) 0.0633(6) Uani 1 1 d . . . . .
H38A_2 H 0.624915 0.811478 0.076795 0.095 Uiso 1 1 calc R U . . .
H38B_2 H 0.682161 0.781976 0.123399 0.095 Uiso 1 1 calc R U . . .
H38C_2 H 0.601892 0.773267 0.135970 0.095 Uiso 1 1 calc R U . . .
C37_2 C 0.63529(10) 0.69480(10) 0.07675(8) 0.0474(4) Uani 1 1 d . . . . .
C40_2 C 0.68979(11) 0.69420(11) 0.02973(9) 0.0538(5) Uani 1 1 d . . . . .
H40A_2 H 0.683331 0.738815 0.004697 0.081 Uiso 1 1 calc R U . . .
H40B_2 H 0.684503 0.647961 0.006317 0.081 Uiso 1 1 calc R U . . .
H40C_2 H 0.736145 0.695428 0.048309 0.081 Uiso 1 1 calc R U . . .
C39_2 C 0.56394(11) 0.68217(13) 0.04622(9) 0.0604(5) Uani 1 1 d . . . . .
H39A_2 H 0.554823 0.722832 0.017931 0.091 Uiso 1 1 calc R U . . .
H39B_2 H 0.528177 0.682587 0.075124 0.091 Uiso 1 1 calc R U . . .
H39C_2 H 0.563496 0.633056 0.026216 0.091 Uiso 1 1 calc R U . . .

loop_
_atom_site_aniso_label
_atom_site_aniso_U_11
_atom_site_aniso_U_22
_atom_site_aniso_U_33
_atom_site_aniso_U_23
_atom_site_aniso_U_13
_atom_site_aniso_U_12
C41_1 0.0426(8) 0.0167(5) 0.0295(6) -0.0009(4) -0.0032(5) 0.0020(5)
C42_1 0.0569(10) 0.0187(5) 0.0324(7) 0.0035(5) 0.0049(6) 0.0023(6)
C43_1 0.0550(10) 0.0206(5) 0.0307(6) 0.0011(5) 0.0041(6) 0.0023(6)
C44_1 0.0413(8) 0.0188(5) 0.0299(6) -0.0008(5) -0.0053(5) 0.0018(5)
C45_1 0.0578(10) 0.0170(5) 0.0300(6) 0.0006(5) -0.0039(6) 0.0037(5)
C46_1 0.0569(10) 0.0181(5) 0.0287(6) 0.0012(5) -0.0007(6) 0.0030(5)
N1_1 0.0474(7) 0.0167(4) 0.0275(5) -0.0007(4) -0.0076(5) -0.0017(4)
C2_1 0.0503(9) 0.0152(5) 0.0267(6) -0.0011(4) -0.0033(5) 0.0008(5)
C3_1 0.0484(9) 0.0139(4) 0.0274(6) -0.0003(4) -0.0018(5) 0.0019(5)
N4_1 0.0452(7) 0.0165(4) 0.0277(5) 0.0010(4) -0.0026(5) 0.0025(4)
C5_1 0.0442(8) 0.0156(5) 0.0258(6) -0.0001(4) -0.0023(5) 0.0000(5)
C6_1 0.0442(8) 0.0158(5) 0.0265(6) -0.0016(4) -0.0056(5) -0.0001(5)
C19_1 0.0439(8) 0.0180(5) 0.0308(6) -0.0048(5) -0.0030(6) -0.0006(5)
C24_1 0.0491(9) 0.0195(5) 0.0274(6) -0.0044(5) -0.0019(6) -0.0015(5)
C25_1 0.0490(9) 0.0190(5) 0.0258(6) -0.0032(5) -0.0034(5) 0.0015(5)
C30_1 0.0454(8) 0.0175(5) 0.0274(6) -0.0023(4) -0.0058(5) 0.0007(5)
C23_1 0.0583(11) 0.0306(7) 0.0303(7) -0.0047(6) 0.0034(7) -0.0050(6)
C22_1 0.0543(11) 0.0352(7) 0.0430(8) -0.0083(7) 0.0099(7) -0.0078(7)
C21_1 0.0450(9) 0.0300(7) 0.0492(9) -0.0073(6) 0.0025(7) -0.0031(6)
C20_1 0.0457(9) 0.0241(6) 0.0398(8) -0.0040(6) -0.0031(6) -0.0008(6)
C18_1 0.0518(9) 0.0170(5) 0.0303(6) -0.0005(5) 0.0015(6) -0.0002(5)
C13_1 0.0576(10) 0.0172(5) 0.0279(6) -0.0002(5) 0.0020(6) 0.0013(5)
C12_1 0.0587(10) 0.0173(5) 0.0265(6) -0.0013(5) -0.0013(6) 0.0038(5)
C7_1 0.0548(9) 0.0175(5) 0.0257(6) -0.0002(5) -0.0054(6) 0.0043(5)
C29_1 0.0442(9) 0.0223(5) 0.0344(7) -0.0043(5) -0.0071(6) 0.0014(5)
C28_1 0.0515(10) 0.0275(6) 0.0382(7) -0.0050(6) -0.0125(7) 0.0039(6)
C27_1 0.0643(11) 0.0308(7) 0.0272(6) -0.0031(6) -0.0112(7) 0.0064(7)
C26_1 0.0601(11) 0.0281(6) 0.0265(6) -0.0033(5) -0.0036(6) 0.0027(6)
C14_1 0.0682(12) 0.0182(5) 0.0344(7) 0.0021(5) 0.0073(7) -0.0008(6)
C15_1 0.0653(12) 0.0240(6) 0.0424(8) 0.0002(6) 0.0091(8) -0.0075(7)
C16_1 0.0532(10) 0.0286(7) 0.0454(9) 0.0002(6) 0.0038(7) -0.0054(6)
C17_1 0.0502(10) 0.0231(6) 0.0369(7) -0.0001(5) 0.0003(6) -0.0016(6)
C8_1 0.0561(10) 0.0220(6) 0.0321(7) -0.0022(5) -0.0099(6) 0.0033(6)
C9_1 0.0597(11) 0.0273(6) 0.0363(7) -0.0018(6) -0.0128(7) 0.0089(6)
C10_1 0.0740(13) 0.0242(6) 0.0320(7) 0.0023(5) -0.0051(7) 0.0130(7)
C11_1 0.0713(12) 0.0202(5) 0.0296(7) 0.0030(5) 0.0012(7) 0.0075(6)
C34_1 0.0471(9) 0.0193(5) 0.0296(6) -0.0015(5) -0.0069(6) -0.0010(5)
C35_1 0.1024(16) 0.0216(6) 0.0257(6) 0.0005(5) -0.0102(8) -0.0074(8)
C36_1 0.1047(16) 0.0191(6) 0.0276(7) 0.0007(5) -0.0079(8) -0.0065(7)
C31_1 0.0455(8) 0.0187(5) 0.0273(6) -0.0020(5) -0.0074(5) 0.0011(5)
C32_1 0.0563(10) 0.0214(5) 0.0256(6) -0.0001(5) -0.0041(6) -0.0059(6)
C33_1 0.0525(9) 0.0203(5) 0.0278(6) -0.0007(5) -0.0031(6) -0.0057(5)
C47_1 0.0446(8) 0.0197(5) 0.0291(6) -0.0017(5) -0.0045(5) 0.0011(5)
C50_1 0.0523(10) 0.0260(6) 0.0321(7) -0.0036(5) -0.0005(6) 0.0000(6)
C48_1 0.0538(10) 0.0256(6) 0.0400(8) -0.0039(6) -0.0025(7) -0.0066(6)
C49_1 0.0507(10) 0.0318(7) 0.0408(8) -0.0019(6) -0.0060(7) 0.0121(6)
C38_1 0.0613(11) 0.0209(5) 0.0366(7) -0.0018(5) -0.0017(7) -0.0067(6)
C37_1 0.0463(9) 0.0221(5) 0.0284(6) -0.0026(5) -0.0023(6) -0.0043(5)
C40_1 0.0555(10) 0.0254(6) 0.0361(7) -0.0033(6) 0.0014(7) -0.0050(6)
C39_1 0.0493(10) 0.0397(8) 0.0314(7) -0.0031(6) -0.0041(6) -0.0067(7)
C41_2 0.0397(8) 0.0187(5) 0.0304(6) 0.0007(5) -0.0026(5) -0.0003(5)
C42_2 0.0577(10) 0.0201(5) 0.0322(7) -0.0004(5) 0.0041(6) -0.0007(6)
C43_2 0.0592(10) 0.0232(6) 0.0321(7) 0.0015(5) 0.0034(6) -0.0021(6)
C44_2 0.0442(8) 0.0203(5) 0.0313(6) 0.0026(5) -0.0043(6) -0.0022(5)
C45_2 0.0462(9) 0.0190(5) 0.0357(7) -0.0018(5) -0.0021(6) -0.0019(5)
C46_2 0.0470(9) 0.0197(5) 0.0312(6) -0.0022(5) -0.0005(6) -0.0026(5)
N1_2 0.0451(7) 0.0187(4) 0.0254(5) -0.0013(4) -0.0037(5) 0.0012(4)
C2_2 0.0487(9) 0.0155(5) 0.0258(6) -0.0011(4) -0.0012(5) 0.0003(5)
C3_2 0.0492(9) 0.0162(5) 0.0268(6) -0.0009(4) 0.0006(5) -0.0013(5)
N4_2 0.0424(7) 0.0169(4) 0.0272(5) -0.0013(4) -0.0003(5) -0.0007(4)
C5_2 0.0425(8) 0.0172(5) 0.0265(6) -0.0003(4) 0.0000(5) -0.0004(5)
C6_2 0.0440(8) 0.0167(5) 0.0250(5) -0.0001(4) -0.0032(5) -0.0008(5)
C19_2 0.0408(8) 0.0179(5) 0.0301(6) 0.0005(5) -0.0027(5) -0.0001(5)
C24_2 0.0449(8) 0.0175(5) 0.0282(6) 0.0016(4) -0.0008(5) 0.0019(5)
C25_2 0.0466(8) 0.0171(5) 0.0265(6) 0.0018(4) -0.0020(5) 0.0004(5)
C30_2 0.0450(8) 0.0180(5) 0.0268(6) 0.0004(4) -0.0038(5) -0.0002(5)
C23_2 0.0531(10) 0.0225(5) 0.0292(6) 0.0008(5) 0.0029(6) 0.0040(6)
C22_2 0.0492(9) 0.0265(6) 0.0366(7) 0.0033(6) 0.0082(6) 0.0042(6)
C21_2 0.0424(9) 0.0262(6) 0.0432(8) 0.0022(6) 0.0014(6) 0.0025(6)
C20_2 0.0432(9) 0.0239(6) 0.0343(7) -0.0007(5) -0.0012(6) -0.0007(5)
C18_2 0.0526(9) 0.0183(5) 0.0294(6) 0.0007(5) 0.0031(6) 0.0032(5)
C13_2 0.0621(10) 0.0171(5) 0.0296(6) 0.0005(5) 0.0052(6) 0.0006(6)
C12_2 0.0639(11) 0.0187(5) 0.0252(6) 0.0000(5) 0.0030(6) -0.0043(6)
C7_2 0.0541(10) 0.0199(5) 0.0268(6) -0.0010(5) -0.0021(6) -0.0048(5)
C29_2 0.0447(9) 0.0244(6) 0.0320(6) 0.0002(5) -0.0034(6) 0.0001(5)
C28_2 0.0481(9) 0.0276(6) 0.0340(7) 0.0026(5) -0.0071(6) -0.0012(6)
C27_2 0.0575(10) 0.0256(6) 0.0288(6) 0.0008(5) -0.0084(6) 0.0005(6)
C26_2 0.0541(10) 0.0231(6) 0.0273(6) 0.0009(5) -0.0016(6) 0.0006(6)
C14_2 0.0743(13) 0.0192(5) 0.0343(7) -0.0006(5) 0.0112(7) 0.0044(6)
C15_2 0.0721(13) 0.0266(7) 0.0429(9) 0.0021(6) 0.0133(8) 0.0138(7)
C16_2 0.0559(11) 0.0321(7) 0.0448(9) 0.0028(6) 0.0058(7) 0.0115(7)
C17_2 0.0537(10) 0.0245(6) 0.0369(7) 0.0017(6) 0.0025(7) 0.0063(6)
C8_2 0.0579(11) 0.0286(6) 0.0328(7) -0.0033(6) -0.0051(7) -0.0061(6)
C9_2 0.0632(12) 0.0353(8) 0.0386(8) -0.0039(6) -0.0085(8) -0.0135(7)
C10_2 0.0794(13) 0.0290(7) 0.0315(7) -0.0041(6) -0.0031(8) -0.0176(7)
C11_2 0.0793(13) 0.0213(6) 0.0287(7) -0.0031(5) 0.0053(7) -0.0102(7)
C34_2 0.0545(10) 0.0283(6) 0.0397(8) 0.0086(6) 0.0001(7) 0.0079(6)
C35_2 0.1104(18) 0.0351(8) 0.0301(7) 0.0034(7) -0.0046(9) 0.0182(9)
C36_2 0.1044(17) 0.0271(7) 0.0287(7) -0.0004(6) -0.0057(8) 0.0138(8)
C31_2 0.0442(8) 0.0209(5) 0.0303(6) 0.0014(5) -0.0038(6) 0.0011(5)
C32_2 0.0499(9) 0.0207(5) 0.0318(7) 0.0011(5) -0.0013(6) 0.0027(5)
C33_2 0.0508(10) 0.0224(6) 0.0392(8) 0.0042(5) 0.0007(7) 0.0047(6)
C47_2 0.0519(10) 0.0220(6) 0.0372(7) 0.0055(5) -0.0065(6) -0.0037(6)
C50_2 0.0785(14) 0.0321(7) 0.0357(8) 0.0099(6) -0.0017(8) -0.0084(8)
C48_2 0.0653(12) 0.0256(7) 0.0602(11) 0.0095(7) -0.0102(9) 0.0040(7)
C49_2 0.0587(11) 0.0325(7) 0.0454(9) 0.0043(7) -0.0036(8) -0.0155(7)
C38_2 0.0979(17) 0.0321(8) 0.0604(12) 0.0150(8) 0.0104(11) 0.0210(9)
C37_2 0.0609(12) 0.0370(8) 0.0447(9) 0.0153(7) 0.0044(8) 0.0128(7)
C40_2 0.0598(12) 0.0478(10) 0.0542(10) 0.0201(8) 0.0073(9) 0.0100(8)
C39_2 0.0604(13) 0.0666(13) 0.0543(11) 0.0263(10) 0.0028(9) 0.0185(10)

loop_
_atom_type_symbol
_atom_type_description
_atom_type_scat_dispersion_real
_atom_type_scat_dispersion_imag
_atom_type_scat_source
C C 0.0020 0.0012 'International Tables Vol C Tables 4.2.6.8 and 6.1.1.4'
N N 0.0042 0.0025 'International Tables Vol C Tables 4.2.6.8 and 6.1.1.4'
H H 0.0000 0.0000 'International Tables Vol C Tables 4.2.6.8 and 6.1.1.4'
Cl Cl 0.1198 0.1216 'International Tables Vol C Tables 4.2.6.8 and 6.1.1.4'

loop_
_citation_id
_citation_doi
_citation_year
1 10.1021/jacs.2c00493 2022

loop_
_geom_angle_atom_site_label_1
_geom_angle_atom_site_label_2
_geom_angle_atom_site_label_3
_geom_angle
_geom_angle_site_symmetry_1
_geom_angle_site_symmetry_3
_geom_angle_publ_flag
C42_1 C41_1 C46_1 118.17(12) . . ?
C42_1 C41_1 N4_1 122.15(11) . . ?
C46_1 C41_1 N4_1 119.67(12) . . ?
C41_1 C42_1 C43_1 120.61(12) . . ?
C41_1 C42_1 H42_1 119.7 . . ?
C43_1 C42_1 H42_1 119.7 . . ?
C44_1 C43_1 C42_1 121.76(13) . . ?
C44_1 C43_1 H43_1 119.1 . . ?
C42_1 C43_1 H43_1 119.1 . . ?
C43_1 C44_1 C45_1 116.36(12) . . ?
C43_1 C44_1 C47_1 124.68(13) . . ?
C45_1 C44_1 C47_1 118.95(11) . . ?
C46_1 C45_1 C44_1 122.29(12) . . ?
C46_1 C45_1 H45_1 118.9 . . ?
C44_1 C45_1 H45_1 118.9 . . ?
C45_1 C46_1 C41_1 120.80(13) . . ?
C45_1 C46_1 H46_1 119.6 . . ?
C41_1 C46_1 H46_1 119.6 . . ?
C31_1 N1_1 C6_1 116.48(10) . . ?
C31_1 N1_1 C2_1 116.65(11) . . ?
C6_1 N1_1 C2_1 110.53(11) . . ?
C3_1 C2_1 N1_1 118.05(11) . . ?
C3_1 C2_1 C7_1 121.61(13) . . ?
N1_1 C2_1 C7_1 120.23(14) . . ?
C2_1 C3_1 N4_1 117.97(12) . . ?
C2_1 C3_1 C18_1 121.83(12) . . ?
N4_1 C3_1 C18_1 120.14(13) . . ?
C5_1 N4_1 C3_1 109.91(11) . . ?
C5_1 N4_1 C41_1 114.65(10) . . ?
C3_1 N4_1 C41_1 115.77(11) . . ?
C6_1 C5_1 N4_1 118.00(12) . . ?
C6_1 C5_1 C30_1 121.22(13) . . ?
N4_1 C5_1 C30_1 120.78(13) . . ?
C5_1 C6_1 C19_1 121.75(12) . . ?
C5_1 C6_1 N1_1 117.64(13) . . ?
C19_1 C6_1 N1_1 120.57(13) . . ?
C20_1 C19_1 C24_1 119.70(14) . . ?
C20_1 C19_1 C6_1 121.70(13) . . ?
C24_1 C19_1 C6_1 118.59(14) . . ?
C23_1 C24_1 C19_1 117.55(15) . . ?
C23_1 C24_1 C25_1 122.82(13) . . ?
C19_1 C24_1 C25_1 119.63(14) . . ?
C30_1 C25_1 C26_1 117.75(15) . . ?
C30_1 C25_1 C24_1 119.66(12) . . ?
C26_1 C25_1 C24_1 122.59(14) . . ?
C29_1 C30_1 C25_1 120.21(13) . . ?
C29_1 C30_1 C5_1 120.78(14) . . ?
C25_1 C30_1 C5_1 118.96(14) . . ?
C22_1 C23_1 C24_1 121.41(15) . . ?
C22_1 C23_1 H23_1 119.3 . . ?
C24_1 C23_1 H23_1 119.3 . . ?
C23_1 C22_1 C21_1 120.46(16) . . ?
C23_1 C22_1 H22_1 119.8 . . ?
C21_1 C22_1 H22_1 119.8 . . ?
C20_1 C21_1 C22_1 119.89(17) . . ?
C20_1 C21_1 H21_1 120.1 . . ?
C22_1 C21_1 H21_1 120.1 . . ?
C21_1 C20_1 C19_1 120.95(15) . . ?
C21_1 C20_1 H20_1 119.5 . . ?
C19_1 C20_1 H20_1 119.5 . . ?
C17_1 C18_1 C13_1 120.13(13) . . ?
C17_1 C18_1 C3_1 121.34(12) . . ?
C13_1 C18_1 C3_1 118.52(14) . . ?
C14_1 C13_1 C18_1 117.24(15) . . ?
C14_1 C13_1 C12_1 123.17(13) . . ?
C18_1 C13_1 C12_1 119.58(13) . . ?
C11_1 C12_1 C7_1 117.30(15) . . ?
C11_1 C12_1 C13_1 122.77(14) . . ?
C7_1 C12_1 C13_1 119.93(12) . . ?
C8_1 C7_1 C12_1 120.19(12) . . ?
C8_1 C7_1 C2_1 121.32(14) . . ?
C12_1 C7_1 C2_1 118.47(14) . . ?
C28_1 C29_1 C30_1 120.27(15) . . ?
C28_1 C29_1 H29_1 119.9 . . ?
C30_1 C29_1 H29_1 119.9 . . ?
C29_1 C28_1 C27_1 120.30(16) . . ?
C29_1 C28_1 H28_1 119.9 . . ?
C27_1 C28_1 H28_1 119.9 . . ?
C26_1 C27_1 C28_1 120.50(14) . . ?
C26_1 C27_1 H27_1 119.7 . . ?
C28_1 C27_1 H27_1 119.7 . . ?
C27_1 C26_1 C25_1 120.95(15) . . ?
C27_1 C26_1 H26_1 119.5 . . ?
C25_1 C26_1 H26_1 119.5 . . ?
C15_1 C14_1 C13_1 121.60(14) . . ?
C15_1 C14_1 H14_1 119.2 . . ?
C13_1 C14_1 H14_1 119.2 . . ?
C14_1 C15_1 C16_1 120.76(15) . . ?
C14_1 C15_1 H15_1 119.6 . . ?
C16_1 C15_1 H15_1 119.6 . . ?
C17_1 C16_1 C15_1 119.33(17) . . ?
C17_1 C16_1 H16_1 120.3 . . ?
C15_1 C16_1 H16_1 120.3 . . ?
C16_1 C17_1 C18_1 120.93(14) . . ?
C16_1 C17_1 H17_1 119.5 . . ?
C18_1 C17_1 H17_1 119.5 . . ?
C9_1 C8_1 C7_1 120.79(15) . . ?
C9_1 C8_1 H8_1 119.6 . . ?
C7_1 C8_1 H8_1 119.6 . . ?
C8_1 C9_1 C10_1 119.33(17) . . ?
C8_1 C9_1 H9_1 120.3 . . ?
C10_1 C9_1 H9_1 120.3 . . ?
C11_1 C10_1 C9_1 120.67(14) . . ?
C11_1 C10_1 H10_1 119.7 . . ?
C9_1 C10_1 H10_1 119.7 . . ?
C10_1 C11_1 C12_1 121.71(15) . . ?
C10_1 C11_1 H11_1 119.1 . . ?
C12_1 C11_1 H11_1 119.1 . . ?
C33_1 C34_1 C35_1 116.04(12) . . ?
C33_1 C34_1 C37_1 123.47(12) . . ?
C35_1 C34_1 C37_1 120.48(13) . . ?
C34_1 C35_1 C36_1 122.67(14) . . ?
C34_1 C35_1 H35_1 118.7 . . ?
C36_1 C35_1 H35_1 118.7 . . ?
C31_1 C36_1 C35_1 120.44(13) . . ?
C31_1 C36_1 H36_1 119.8 . . ?
C35_1 C36_1 H36_1 119.8 . . ?
C32_1 C31_1 C36_1 117.77(12) . . ?
C32_1 C31_1 N1_1 121.42(12) . . ?
C36_1 C31_1 N1_1 120.80(12) . . ?
C31_1 C32_1 C33_1 121.00(13) . . ?
C31_1 C32_1 H32_1 119.5 . . ?
C33_1 C32_1 H32_1 119.5 . . ?
C34_1 C33_1 C32_1 122.08(12) . . ?
C34_1 C33_1 H33_1 119.0 . . ?
C32_1 C33_1 H33_1 119.0 . . ?
C44_1 C47_1 C50_1 112.36(11) . . ?
C44_1 C47_1 C48_1 109.43(13) . . ?
C50_1 C47_1 C48_1 108.27(12) . . ?
C44_1 C47_1 C49_1 109.42(11) . . ?
C50_1 C47_1 C49_1 108.57(13) . . ?
C48_1 C47_1 C49_1 108.73(12) . . ?
C47_1 C50_1 H50A_1 109.5 . . ?
C47_1 C50_1 H50B_1 109.5 . . ?
H50A_1 C50_1 H50B_1 109.5 . . ?
C47_1 C50_1 H50C_1 109.5 . . ?
H50A_1 C50_1 H50C_1 109.5 . . ?
H50B_1 C50_1 H50C_1 109.5 . . ?
C47_1 C48_1 H48A_1 109.5 . . ?
C47_1 C48_1 H48B_1 109.5 . . ?
H48A_1 C48_1 H48B_1 109.5 . . ?
C47_1 C48_1 H48C_1 109.5 . . ?
H48A_1 C48_1 H48C_1 109.5 . . ?
H48B_1 C48_1 H48C_1 109.5 . . ?
C47_1 C49_1 H49A_1 109.5 . . ?
C47_1 C49_1 H49B_1 109.5 . . ?
H49A_1 C49_1 H49B_1 109.5 . . ?
C47_1 C49_1 H49C_1 109.5 . . ?
H49A_1 C49_1 H49C_1 109.5 . . ?
H49B_1 C49_1 H49C_1 109.5 . . ?
C37_1 C38_1 H38A_1 109.5 . . ?
C37_1 C38_1 H38B_1 109.5 . . ?
H38A_1 C38_1 H38B_1 109.5 . . ?
C37_1 C38_1 H38C_1 109.5 . . ?
H38A_1 C38_1 H38C_1 109.5 . . ?
H38B_1 C38_1 H38C_1 109.5 . . ?
C38_1 C37_1 C34_1 112.03(12) . . ?
C38_1 C37_1 C39_1 108.73(13) . . ?
C34_1 C37_1 C39_1 108.72(12) . . ?
C38_1 C37_1 C40_1 108.61(13) . . ?
C34_1 C37_1 C40_1 110.12(12) . . ?
C39_1 C37_1 C40_1 108.56(13) . . ?
C37_1 C40_1 H40A_1 109.5 . . ?
C37_1 C40_1 H40B_1 109.5 . . ?
H40A_1 C40_1 H40B_1 109.5 . . ?
C37_1 C40_1 H40C_1 109.5 . . ?
H40A_1 C40_1 H40C_1 109.5 . . ?
H40B_1 C40_1 H40C_1 109.5 . . ?
C37_1 C39_1 H39A_1 109.5 . . ?
C37_1 C39_1 H39B_1 109.5 . . ?
H39A_1 C39_1 H39B_1 109.5 . . ?
C37_1 C39_1 H39C_1 109.5 . . ?
H39A_1 C39_1 H39C_1 109.5 . . ?
H39B_1 C39_1 H39C_1 109.5 . . ?
C42_2 C41_2 C46_2 118.72(12) . . ?
C42_2 C41_2 N4_2 121.56(11) . . ?
C46_2 C41_2 N4_2 119.70(12) . . ?
C41_2 C42_2 C43_2 119.61(13) . . ?
C41_2 C42_2 H42_2 120.2 . . ?
C43_2 C42_2 H42_2 120.2 . . ?
C44_2 C43_2 C42_2 122.54(14) . . ?
C44_2 C43_2 H43_2 118.7 . . ?
C42_2 C43_2 H43_2 118.7 . . ?
C45_2 C44_2 C43_2 116.28(12) . . ?
C45_2 C44_2 C47_2 119.55(12) . . ?
C43_2 C44_2 C47_2 124.15(13) . . ?
C46_2 C45_2 C44_2 122.57(12) . . ?
C46_2 C45_2 H45_2 118.7 . . ?
C44_2 C45_2 H45_2 118.7 . . ?
C45_2 C46_2 C41_2 120.24(13) . . ?
C45_2 C46_2 H46_2 119.9 . . ?
C41_2 C46_2 H46_2 119.9 . . ?
C31_2 N1_2 C6_2 116.76(10) . . ?
C31_2 N1_2 C2_2 116.89(11) . . ?
C6_2 N1_2 C2_2 111.13(11) . . ?
C3_2 C2_2 N1_2 117.83(11) . . ?
C3_2 C2_2 C7_2 121.16(13) . . ?
N1_2 C2_2 C7_2 120.80(14) . . ?
C2_2 C3_2 C18_2 122.17(12) . . ?
C2_2 C3_2 N4_2 117.78(12) . . ?
C18_2 C3_2 N4_2 119.88(13) . . ?
C5_2 N4_2 C41_2 114.29(10) . . ?
C5_2 N4_2 C3_2 109.88(11) . . ?
C41_2 N4_2 C3_2 116.11(11) . . ?
C6_2 C5_2 N4_2 118.13(12) . . ?
C6_2 C5_2 C30_2 121.52(13) . . ?
N4_2 C5_2 C30_2 120.35(13) . . ?
C5_2 C6_2 C19_2 121.55(12) . . ?
C5_2 C6_2 N1_2 117.44(13) . . ?
C19_2 C6_2 N1_2 120.95(13) . . ?
C20_2 C19_2 C24_2 119.73(14) . . ?
C20_2 C19_2 C6_2 121.52(13) . . ?
C24_2 C19_2 C6_2 118.75(13) . . ?
C23_2 C24_2 C19_2 117.79(14) . . ?
C23_2 C24_2 C25_2 122.40(13) . . ?
C19_2 C24_2 C25_2 119.81(13) . . ?
C26_2 C25_2 C30_2 117.31(14) . . ?
C26_2 C25_2 C24_2 123.27(14) . . ?
C30_2 C25_2 C24_2 119.42(12) . . ?
C29_2 C30_2 C25_2 120.34(12) . . ?
C29_2 C30_2 C5_2 120.72(14) . . ?
C25_2 C30_2 C5_2 118.91(14) . . ?
C22_2 C23_2 C24_2 121.71(14) . . ?
C22_2 C23_2 H23_2 119.1 . . ?
C24_2 C23_2 H23_2 119.1 . . ?
C23_2 C22_2 C21_2 119.97(15) . . ?
C23_2 C22_2 H22_2 120.0 . . ?
C21_2 C22_2 H22_2 120.0 . . ?
C20_2 C21_2 C22_2 119.97(16) . . ?
C20_2 C21_2 H21_2 120.0 . . ?
C22_2 C21_2 H21_2 120.0 . . ?
C21_2 C20_2 C19_2 120.82(14) . . ?
C21_2 C20_2 H20_2 119.6 . . ?
C19_2 C20_2 H20_2 119.6 . . ?
C17_2 C18_2 C13_2 120.25(14) . . ?
C17_2 C18_2 C3_2 121.24(13) . . ?
C13_2 C18_2 C3_2 118.51(15) . . ?
C14_2 C13_2 C18_2 117.26(16) . . ?
C14_2 C13_2 C12_2 123.25(14) . . ?
C18_2 C13_2 C12_2 119.46(13) . . ?
C11_2 C12_2 C7_2 117.30(16) . . ?
C11_2 C12_2 C13_2 122.60(14) . . ?
C7_2 C12_2 C13_2 120.10(12) . . ?
C8_2 C7_2 C12_2 120.10(13) . . ?
C8_2 C7_2 C2_2 121.39(14) . . ?
C12_2 C7_2 C2_2 118.51(15) . . ?
C28_2 C29_2 C30_2 120.48(15) . . ?
C28_2 C29_2 H29_2 119.8 . . ?
C30_2 C29_2 H29_2 119.8 . . ?
C29_2 C28_2 C27_2 119.46(16) . . ?
C29_2 C28_2 H28_2 120.3 . . ?
C27_2 C28_2 H28_2 120.3 . . ?
C26_2 C27_2 C28_2 121.03(14) . . ?
C26_2 C27_2 H27_2 119.5 . . ?
C28_2 C27_2 H27_2 119.5 . . ?
C27_2 C26_2 C25_2 121.37(15) . . ?
C27_2 C26_2 H26_2 119.3 . . ?
C25_2 C26_2 H26_2 119.3 . . ?
C15_2 C14_2 C13_2 121.45(15) . . ?
C15_2 C14_2 H14_2 119.3 . . ?
C13_2 C14_2 H14_2 119.3 . . ?
C14_2 C15_2 C16_2 120.81(15) . . ?
C14_2 C15_2 H15_2 119.6 . . ?
C16_2 C15_2 H15_2 119.6 . . ?
C17_2 C16_2 C15_2 119.71(18) . . ?
C17_2 C16_2 H16_2 120.1 . . ?
C15_2 C16_2 H16_2 120.1 . . ?
C16_2 C17_2 C18_2 120.51(15) . . ?
C16_2 C17_2 H17_2 119.7 . . ?
C18_2 C17_2 H17_2 119.7 . . ?
C9_2 C8_2 C7_2 120.51(16) . . ?
C9_2 C8_2 H8_2 119.7 . . ?
C7_2 C8_2 H8_2 119.7 . . ?
C8_2 C9_2 C10_2 120.13(18) . . ?
C8_2 C9_2 H9_2 119.9 . . ?
C10_2 C9_2 H9_2 119.9 . . ?
C11_2 C10_2 C9_2 120.52(14) . . ?
C11_2 C10_2 H10_2 119.7 . . ?
C9_2 C10_2 H10_2 119.7 . . ?
C10_2 C11_2 C12_2 121.39(16) . . ?
C10_2 C11_2 H11_2 119.3 . . ?
C12_2 C11_2 H11_2 119.3 . . ?
C33_2 C34_2 C35_2 116.22(14) . . ?
C33_2 C34_2 C37_2 123.99(14) . . ?
C35_2 C34_2 C37_2 119.79(15) . . ?
C36_2 C35_2 C34_2 122.95(16) . . ?
C36_2 C35_2 H35_2 118.5 . . ?
C34_2 C35_2 H35_2 118.5 . . ?
C35_2 C36_2 C31_2 120.09(14) . . ?
C35_2 C36_2 H36_2 120.0 . . ?
C31_2 C36_2 H36_2 120.0 . . ?
C32_2 C31_2 C36_2 117.69(13) . . ?
C32_2 C31_2 N1_2 121.85(12) . . ?
C36_2 C31_2 N1_2 120.46(12) . . ?
C31_2 C32_2 C33_2 121.16(14) . . ?
C31_2 C32_2 H32_2 119.4 . . ?
C33_2 C32_2 H32_2 119.4 . . ?
C34_2 C33_2 C32_2 121.87(13) . . ?
C34_2 C33_2 H33_2 119.1 . . ?
C32_2 C33_2 H33_2 119.1 . . ?
C44_2 C47_2 C50_2 112.17(12) . . ?
C44_2 C47_2 C48_2 109.02(14) . . ?
C50_2 C47_2 C48_2 108.20(14) . . ?
C44_2 C47_2 C49_2 109.86(12) . . ?
C50_2 C47_2 C49_2 108.55(15) . . ?
C48_2 C47_2 C49_2 108.98(14) . . ?
C47_2 C50_2 H50A_2 109.5 . . ?
C47_2 C50_2 H50B_2 109.5 . . ?
H50A_2 C50_2 H50B_2 109.5 . . ?
C47_2 C50_2 H50C_2 109.5 . . ?
H50A_2 C50_2 H50C_2 109.5 . . ?
H50B_2 C50_2 H50C_2 109.5 . . ?
C47_2 C48_2 H48A_2 109.5 . . ?
C47_2 C48_2 H48B_2 109.5 . . ?
H48A_2 C48_2 H48B_2 109.5 . . ?
C47_2 C48_2 H48C_2 109.5 . . ?
H48A_2 C48_2 H48C_2 109.5 . . ?
H48B_2 C48_2 H48C_2 109.5 . . ?
C47_2 C49_2 H49A_2 109.5 . . ?
C47_2 C49_2 H49B_2 109.5 . . ?
H49A_2 C49_2 H49B_2 109.5 . . ?
C47_2 C49_2 H49C_2 109.5 . . ?
H49A_2 C49_2 H49C_2 109.5 . . ?
H49B_2 C49_2 H49C_2 109.5 . . ?
C37_2 C38_2 H38A_2 109.5 . . ?
C37_2 C38_2 H38B_2 109.5 . . ?
H38A_2 C38_2 H38B_2 109.5 . . ?
C37_2 C38_2 H38C_2 109.5 . . ?
H38A_2 C38_2 H38C_2 109.5 . . ?
H38B_2 C38_2 H38C_2 109.5 . . ?
C38_2 C37_2 C34_2 112.47(15) . . ?
C38_2 C37_2 C39_2 108.96(17) . . ?
C34_2 C37_2 C39_2 109.02(15) . . ?
C38_2 C37_2 C40_2 108.68(17) . . ?
C34_2 C37_2 C40_2 109.91(14) . . ?
C39_2 C37_2 C40_2 107.69(16) . . ?
C37_2 C40_2 H40A_2 109.5 . . ?
C37_2 C40_2 H40B_2 109.5 . . ?
H40A_2 C40_2 H40B_2 109.5 . . ?
C37_2 C40_2 H40C_2 109.5 . . ?
H40A_2 C40_2 H40C_2 109.5 . . ?
H40B_2 C40_2 H40C_2 109.5 . . ?
C37_2 C39_2 H39A_2 109.5 . . ?
C37_2 C39_2 H39B_2 109.5 . . ?
H39A_2 C39_2 H39B_2 109.5 . . ?
C37_2 C39_2 H39C_2 109.5 . . ?
H39A_2 C39_2 H39C_2 109.5 . . ?
H39B_2 C39_2 H39C_2 109.5 . . ?

loop_
_geom_bond_atom_site_label_1
_geom_bond_atom_site_label_2
_geom_bond_distance
_geom_bond_site_symmetry_2
_geom_bond_publ_flag
C41_1 C42_1 1.390(2) . ?
C41_1 C46_1 1.3912(18) . ?
C41_1 N4_1 1.4409(17) . ?
C42_1 C43_1 1.3993(19) . ?
C42_1 H42_1 0.9500 . ?
C43_1 C44_1 1.3958(18) . ?
C43_1 H43_1 0.9500 . ?
C44_1 C45_1 1.401(2) . ?
C44_1 C47_1 1.5297(18) . ?
C45_1 C46_1 1.3812(19) . ?
C45_1 H45_1 0.9500 . ?
C46_1 H46_1 0.9500 . ?
N1_1 C31_1 1.4351(16) . ?
N1_1 C6_1 1.4396(17) . ?
N1_1 C2_1 1.4408(18) . ?
C2_1 C3_1 1.350(2) . ?
C2_1 C7_1 1.4419(18) . ?
C3_1 N4_1 1.4408(16) . ?
C3_1 C18_1 1.4436(19) . ?
N4_1 C5_1 1.4379(19) . ?
C5_1 C6_1 1.360(2) . ?
C5_1 C30_1 1.4426(18) . ?
C6_1 C19_1 1.436(2) . ?
C19_1 C20_1 1.409(2) . ?
C19_1 C24_1 1.4274(19) . ?
C24_1 C23_1 1.416(2) . ?
C24_1 C25_1 1.456(2) . ?
C25_1 C30_1 1.417(2) . ?
C25_1 C26_1 1.419(2) . ?
C30_1 C29_1 1.411(2) . ?
C23_1 C22_1 1.372(3) . ?
C23_1 H23_1 0.9500 . ?
C22_1 C21_1 1.404(2) . ?
C22_1 H22_1 0.9500 . ?
C21_1 C20_1 1.368(2) . ?
C21_1 H21_1 0.9500 . ?
C20_1 H20_1 0.9500 . ?
C18_1 C17_1 1.410(2) . ?
C18_1 C13_1 1.4206(19) . ?
C13_1 C14_1 1.420(2) . ?
C13_1 C12_1 1.457(2) . ?
C12_1 C11_1 1.4179(19) . ?
C12_1 C7_1 1.421(2) . ?
C7_1 C8_1 1.406(2) . ?
C29_1 C28_1 1.376(2) . ?
C29_1 H29_1 0.9500 . ?
C28_1 C27_1 1.392(3) . ?
C28_1 H28_1 0.9500 . ?
C27_1 C26_1 1.382(2) . ?
C27_1 H27_1 0.9500 . ?
C26_1 H26_1 0.9500 . ?
C14_1 C15_1 1.372(3) . ?
C14_1 H14_1 0.9500 . ?
C15_1 C16_1 1.401(2) . ?
C15_1 H15_1 0.9500 . ?
C16_1 C17_1 1.379(2) . ?
C16_1 H16_1 0.9500 . ?
C17_1 H17_1 0.9500 . ?
C8_1 C9_1 1.380(2) . ?
C8_1 H8_1 0.9500 . ?
C9_1 C10_1 1.406(3) . ?
C9_1 H9_1 0.9500 . ?
C10_1 C11_1 1.365(3) . ?
C10_1 H10_1 0.9500 . ?
C11_1 H11_1 0.9500 . ?
C34_1 C33_1 1.3870(19) . ?
C34_1 C35_1 1.3905(19) . ?
C34_1 C37_1 1.5334(18) . ?
C35_1 C36_1 1.391(2) . ?
C35_1 H35_1 0.9500 . ?
C36_1 C31_1 1.389(2) . ?
C36_1 H36_1 0.9500 . ?
C31_1 C32_1 1.3849(18) . ?
C32_1 C33_1 1.3959(18) . ?
C32_1 H32_1 0.9500 . ?
C33_1 H33_1 0.9500 . ?
C47_1 C50_1 1.531(2) . ?
C47_1 C48_1 1.536(2) . ?
C47_1 C49_1 1.539(2) . ?
C50_1 H50A_1 0.9800 . ?
C50_1 H50B_1 0.9800 . ?
C50_1 H50C_1 0.9800 . ?
C48_1 H48A_1 0.9800 . ?
C48_1 H48B_1 0.9800 . ?
C48_1 H48C_1 0.9800 . ?
C49_1 H49A_1 0.9800 . ?
C49_1 H49B_1 0.9800 . ?
C49_1 H49C_1 0.9800 . ?
C38_1 C37_1 1.5303(19) . ?
C38_1 H38A_1 0.9800 . ?
C38_1 H38B_1 0.9800 . ?
C38_1 H38C_1 0.9800 . ?
C37_1 C39_1 1.535(2) . ?
C37_1 C40_1 1.543(2) . ?
C40_1 H40A_1 0.9800 . ?
C40_1 H40B_1 0.9800 . ?
C40_1 H40C_1 0.9800 . ?
C39_1 H39A_1 0.9800 . ?
C39_1 H39B_1 0.9800 . ?
C39_1 H39C_1 0.9800 . ?
C41_2 C42_2 1.392(2) . ?
C41_2 C46_2 1.3959(18) . ?
C41_2 N4_2 1.4410(17) . ?
C42_2 C43_2 1.3994(19) . ?
C42_2 H42_2 0.9500 . ?
C43_2 C44_2 1.3949(19) . ?
C43_2 H43_2 0.9500 . ?
C44_2 C45_2 1.389(2) . ?
C44_2 C47_2 1.5243(19) . ?
C45_2 C46_2 1.3870(19) . ?
C45_2 H45_2 0.9500 . ?
C46_2 H46_2 0.9500 . ?
N1_2 C31_2 1.4363(17) . ?
N1_2 C6_2 1.4381(17) . ?
N1_2 C2_2 1.4403(17) . ?
C2_2 C3_2 1.356(2) . ?
C2_2 C7_2 1.4408(18) . ?
C3_2 C18_2 1.4404(19) . ?
C3_2 N4_2 1.4421(16) . ?
N4_2 C5_2 1.4357(19) . ?
C5_2 C6_2 1.360(2) . ?
C5_2 C30_2 1.4394(19) . ?
C6_2 C19_2 1.432(2) . ?
C19_2 C20_2 1.409(2) . ?
C19_2 C24_2 1.4244(19) . ?
C24_2 C23_2 1.414(2) . ?
C24_2 C25_2 1.458(2) . ?
C25_2 C26_2 1.4165(19) . ?
C25_2 C30_2 1.418(2) . ?
C30_2 C29_2 1.411(2) . ?
C23_2 C22_2 1.374(2) . ?
C23_2 H23_2 0.9500 . ?
C22_2 C21_2 1.409(2) . ?
C22_2 H22_2 0.9500 . ?
C21_2 C20_2 1.376(2) . ?
C21_2 H21_2 0.9500 . ?
C20_2 H20_2 0.9500 . ?
C18_2 C17_2 1.412(2) . ?
C18_2 C13_2 1.4221(19) . ?
C13_2 C14_2 1.420(2) . ?
C13_2 C12_2 1.455(2) . ?
C12_2 C11_2 1.423(2) . ?
C12_2 C7_2 1.425(2) . ?
C7_2 C8_2 1.408(2) . ?
C29_2 C28_2 1.380(2) . ?
C29_2 H29_2 0.9500 . ?
C28_2 C27_2 1.396(2) . ?
C28_2 H28_2 0.9500 . ?
C27_2 C26_2 1.370(2) . ?
C27_2 H27_2 0.9500 . ?
C26_2 H26_2 0.9500 . ?
C14_2 C15_2 1.368(3) . ?
C14_2 H14_2 0.9500 . ?
C15_2 C16_2 1.402(2) . ?
C15_2 H15_2 0.9500 . ?
C16_2 C17_2 1.375(2) . ?
C16_2 H16_2 0.9500 . ?
C17_2 H17_2 0.9500 . ?
C8_2 C9_2 1.377(2) . ?
C8_2 H8_2 0.9500 . ?
C9_2 C10_2 1.397(3) . ?
C9_2 H9_2 0.9500 . ?
C10_2 C11_2 1.372(3) . ?
C10_2 H10_2 0.9500 . ?
C11_2 H11_2 0.9500 . ?
C34_2 C33_2 1.383(2) . ?
C34_2 C35_2 1.394(2) . ?
C34_2 C37_2 1.530(2) . ?
C35_2 C36_2 1.386(2) . ?
C35_2 H35_2 0.9500 . ?
C36_2 C31_2 1.397(2) . ?
C36_2 H36_2 0.9500 . ?
C31_2 C32_2 1.3876(18) . ?
C32_2 C33_2 1.3969(19) . ?
C32_2 H32_2 0.9500 . ?
C33_2 H33_2 0.9500 . ?
C47_2 C50_2 1.533(2) . ?
C47_2 C48_2 1.534(2) . ?
C47_2 C49_2 1.538(2) . ?
C50_2 H50A_2 0.9800 . ?
C50_2 H50B_2 0.9800 . ?
C50_2 H50C_2 0.9800 . ?
C48_2 H48A_2 0.9800 . ?
C48_2 H48B_2 0.9800 . ?
C48_2 H48C_2 0.9800 . ?
C49_2 H49A_2 0.9800 . ?
C49_2 H49B_2 0.9800 . ?
C49_2 H49C_2 0.9800 . ?
C38_2 C37_2 1.519(3) . ?
C38_2 H38A_2 0.9800 . ?
C38_2 H38B_2 0.9800 . ?
C38_2 H38C_2 0.9800 . ?
C37_2 C39_2 1.542(3) . ?
C37_2 C40_2 1.543(3) . ?
C40_2 H40A_2 0.9800 . ?
C40_2 H40B_2 0.9800 . ?
C40_2 H40C_2 0.9800 . ?
C39_2 H39A_2 0.9800 . ?
C39_2 H39B_2 0.9800 . ?
C39_2 H39C_2 0.9800 . ?

loop_
_geom_torsion_atom_site_label_1
_geom_torsion_atom_site_label_2
_geom_torsion_atom_site_label_3
_geom_torsion_atom_site_label_4
_geom_torsion
_geom_torsion_site_symmetry_1
_geom_torsion_site_symmetry_2
_geom_torsion_site_symmetry_3
_geom_torsion_site_symmetry_4
_geom_torsion_publ_flag
C46_1 C41_1 C42_1 C43_1 -1.3(2) . . . . ?
N4_1 C41_1 C42_1 C43_1 177.58(15) . . . . ?
C41_1 C42_1 C43_1 C44_1 0.5(3) . . . . ?
C42_1 C43_1 C44_1 C45_1 0.4(2) . . . . ?
C42_1 C43_1 C44_1 C47_1 -178.14(15) . . . . ?
C43_1 C44_1 C45_1 C46_1 -0.6(2) . . . . ?
C47_1 C44_1 C45_1 C46_1 178.04(15) . . . . ?
C44_1 C45_1 C46_1 C41_1 -0.2(3) . . . . ?
C42_1 C41_1 C46_1 C45_1 1.1(2) . . . . ?
N4_1 C41_1 C46_1 C45_1 -177.79(15) . . . . ?
C31_1 N1_1 C2_1 C3_1 95.95(15) . . . . ?
C6_1 N1_1 C2_1 C3_1 -40.15(16) . . . . ?
C31_1 N1_1 C2_1 C7_1 -87.85(16) . . . . ?
C6_1 N1_1 C2_1 C7_1 136.04(13) . . . . ?
N1_1 C2_1 C3_1 N4_1 -0.20(18) . . . . ?
C7_1 C2_1 C3_1 N4_1 -176.35(12) . . . . ?
N1_1 C2_1 C3_1 C18_1 176.87(12) . . . . ?
C7_1 C2_1 C3_1 C18_1 0.7(2) . . . . ?
C2_1 C3_1 N4_1 C5_1 41.00(15) . . . . ?
C18_1 C3_1 N4_1 C5_1 -136.13(13) . . . . ?
C2_1 C3_1 N4_1 C41_1 -90.87(16) . . . . ?
C18_1 C3_1 N4_1 C41_1 92.01(15) . . . . ?
C42_1 C41_1 N4_1 C5_1 -156.10(14) . . . . ?
C46_1 C41_1 N4_1 C5_1 22.73(19) . . . . ?
C42_1 C41_1 N4_1 C3_1 -26.5(2) . . . . ?
C46_1 C41_1 N4_1 C3_1 152.34(14) . . . . ?
C3_1 N4_1 C5_1 C6_1 -41.77(15) . . . . ?
C41_1 N4_1 C5_1 C6_1 90.68(14) . . . . ?
C3_1 N4_1 C5_1 C30_1 138.05(12) . . . . ?
C41_1 N4_1 C5_1 C30_1 -89.51(14) . . . . ?
N4_1 C5_1 C6_1 C19_1 179.57(11) . . . . ?
C30_1 C5_1 C6_1 C19_1 -0.25(18) . . . . ?
N4_1 C5_1 C6_1 N1_1 1.74(16) . . . . ?
C30_1 C5_1 C6_1 N1_1 -178.08(11) . . . . ?
C31_1 N1_1 C6_1 C5_1 -96.96(15) . . . . ?
C2_1 N1_1 C6_1 C5_1 39.23(15) . . . . ?
C31_1 N1_1 C6_1 C19_1 85.18(16) . . . . ?
C2_1 N1_1 C6_1 C19_1 -138.63(12) . . . . ?
C5_1 C6_1 C19_1 C20_1 -177.35(12) . . . . ?
N1_1 C6_1 C19_1 C20_1 0.42(18) . . . . ?
C5_1 C6_1 C19_1 C24_1 3.52(18) . . . . ?
N1_1 C6_1 C19_1 C24_1 -178.71(11) . . . . ?
C20_1 C19_1 C24_1 C23_1 -1.92(18) . . . . ?
C6_1 C19_1 C24_1 C23_1 177.22(12) . . . . ?
C20_1 C19_1 C24_1 C25_1 177.76(12) . . . . ?
C6_1 C19_1 C24_1 C25_1 -3.10(18) . . . . ?
C23_1 C24_1 C25_1 C30_1 179.18(12) . . . . ?
C19_1 C24_1 C25_1 C30_1 -0.48(18) . . . . ?
C23_1 C24_1 C25_1 C26_1 -0.6(2) . . . . ?
C19_1 C24_1 C25_1 C26_1 179.72(12) . . . . ?
C26_1 C25_1 C30_1 C29_1 0.98(18) . . . . ?
C24_1 C25_1 C30_1 C29_1 -178.84(11) . . . . ?
C26_1 C25_1 C30_1 C5_1 -176.48(12) . . . . ?
C24_1 C25_1 C30_1 C5_1 3.71(18) . . . . ?
C6_1 C5_1 C30_1 C29_1 179.14(12) . . . . ?
N4_1 C5_1 C30_1 C29_1 -0.67(18) . . . . ?
C6_1 C5_1 C30_1 C25_1 -3.42(18) . . . . ?
N4_1 C5_1 C30_1 C25_1 176.77(11) . . . . ?
C19_1 C24_1 C23_1 C22_1 1.6(2) . . . . ?
C25_1 C24_1 C23_1 C22_1 -178.11(13) . . . . ?
C24_1 C23_1 C22_1 C21_1 -0.3(2) . . . . ?
C23_1 C22_1 C21_1 C20_1 -0.6(2) . . . . ?
C22_1 C21_1 C20_1 C19_1 0.2(2) . . . . ?
C24_1 C19_1 C20_1 C21_1 1.1(2) . . . . ?
C6_1 C19_1 C20_1 C21_1 -178.01(13) . . . . ?
C2_1 C3_1 C18_1 C17_1 -179.76(13) . . . . ?
N4_1 C3_1 C18_1 C17_1 -2.7(2) . . . . ?
C2_1 C3_1 C18_1 C13_1 1.0(2) . . . . ?
N4_1 C3_1 C18_1 C13_1 178.06(12) . . . . ?
C17_1 C18_1 C13_1 C14_1 0.3(2) . . . . ?
C3_1 C18_1 C13_1 C14_1 179.54(13) . . . . ?
C17_1 C18_1 C13_1 C12_1 179.83(13) . . . . ?
C3_1 C18_1 C13_1 C12_1 -0.96(19) . . . . ?
C14_1 C13_1 C12_1 C11_1 -1.3(2) . . . . ?
C18_1 C13_1 C12_1 C11_1 179.26(13) . . . . ?
C14_1 C13_1 C12_1 C7_1 178.62(13) . . . . ?
C18_1 C13_1 C12_1 C7_1 -0.85(19) . . . . ?
C11_1 C12_1 C7_1 C8_1 1.1(2) . . . . ?
C13_1 C12_1 C7_1 C8_1 -178.77(12) . . . . ?
C11_1 C12_1 C7_1 C2_1 -177.55(12) . . . . ?
C13_1 C12_1 C7_1 C2_1 2.56(19) . . . . ?
C3_1 C2_1 C7_1 C8_1 178.80(13) . . . . ?
N1_1 C2_1 C7_1 C8_1 2.74(19) . . . . ?
C3_1 C2_1 C7_1 C12_1 -2.5(2) . . . . ?
N1_1 C2_1 C7_1 C12_1 -178.60(12) . . . . ?
C25_1 C30_1 C29_1 C28_1 -0.16(19) . . . . ?
C5_1 C30_1 C29_1 C28_1 177.25(12) . . . . ?
C30_1 C29_1 C28_1 C27_1 -0.9(2) . . . . ?
C29_1 C28_1 C27_1 C26_1 1.2(2) . . . . ?
C28_1 C27_1 C26_1 C25_1 -0.3(2) . . . . ?
C30_1 C25_1 C26_1 C27_1 -0.7(2) . . . . ?
C24_1 C25_1 C26_1 C27_1 179.07(13) . . . . ?
C18_1 C13_1 C14_1 C15_1 -0.1(2) . . . . ?
C12_1 C13_1 C14_1 C15_1 -179.58(14) . . . . ?
C13_1 C14_1 C15_1 C16_1 -0.2(2) . . . . ?
C14_1 C15_1 C16_1 C17_1 0.2(2) . . . . ?
C15_1 C16_1 C17_1 C18_1 0.1(2) . . . . ?
C13_1 C18_1 C17_1 C16_1 -0.3(2) . . . . ?
C3_1 C18_1 C17_1 C16_1 -179.50(14) . . . . ?
C12_1 C7_1 C8_1 C9_1 -0.8(2) . . . . ?
C2_1 C7_1 C8_1 C9_1 177.88(13) . . . . ?
C7_1 C8_1 C9_1 C10_1 -0.4(2) . . . . ?
C8_1 C9_1 C10_1 C11_1 1.1(2) . . . . ?
C9_1 C10_1 C11_1 C12_1 -0.7(2) . . . . ?
C7_1 C12_1 C11_1 C10_1 -0.4(2) . . . . ?
C13_1 C12_1 C11_1 C10_1 179.50(14) . . . . ?
C33_1 C34_1 C35_1 C36_1 -0.2(3) . . . . ?
C37_1 C34_1 C35_1 C36_1 -178.97(19) . . . . ?
C34_1 C35_1 C36_1 C31_1 0.0(3) . . . . ?
C35_1 C36_1 C31_1 C32_1 0.2(3) . . . . ?
C35_1 C36_1 C31_1 N1_1 -179.68(18) . . . . ?
C6_1 N1_1 C31_1 C32_1 -18.7(2) . . . . ?
C2_1 N1_1 C31_1 C32_1 -152.19(15) . . . . ?
C6_1 N1_1 C31_1 C36_1 161.18(16) . . . . ?
C2_1 N1_1 C31_1 C36_1 27.7(2) . . . . ?
C36_1 C31_1 C32_1 C33_1 -0.3(3) . . . . ?
N1_1 C31_1 C32_1 C33_1 179.59(15) . . . . ?
C35_1 C34_1 C33_1 C32_1 0.1(3) . . . . ?
C37_1 C34_1 C33_1 C32_1 178.84(15) . . . . ?
C31_1 C32_1 C33_1 C34_1 0.1(3) . . . . ?
C43_1 C44_1 C47_1 C50_1 1.4(2) . . . . ?
C45_1 C44_1 C47_1 C50_1 -177.12(14) . . . . ?
C43_1 C44_1 C47_1 C48_1 121.67(16) . . . . ?
C45_1 C44_1 C47_1 C48_1 -56.83(18) . . . . ?
C43_1 C44_1 C47_1 C49_1 -119.30(17) . . . . ?
C45_1 C44_1 C47_1 C49_1 62.20(19) . . . . ?
C33_1 C34_1 C37_1 C38_1 14.5(2) . . . . ?
C35_1 C34_1 C37_1 C38_1 -166.76(17) . . . . ?
C33_1 C34_1 C37_1 C39_1 -105.66(17) . . . . ?
C35_1 C34_1 C37_1 C39_1 73.0(2) . . . . ?
C33_1 C34_1 C37_1 C40_1 135.51(16) . . . . ?
C35_1 C34_1 C37_1 C40_1 -45.8(2) . . . . ?
C46_2 C41_2 C42_2 C43_2 -1.6(2) . . . . ?
N4_2 C41_2 C42_2 C43_2 176.85(15) . . . . ?
C41_2 C42_2 C43_2 C44_2 -0.1(3) . . . . ?
C42_2 C43_2 C44_2 C45_2 1.6(2) . . . . ?
C42_2 C43_2 C44_2 C47_2 -176.97(16) . . . . ?
C43_2 C44_2 C45_2 C46_2 -1.6(2) . . . . ?
C47_2 C44_2 C45_2 C46_2 177.05(15) . . . . ?
C44_2 C45_2 C46_2 C41_2 0.0(2) . . . . ?
C42_2 C41_2 C46_2 C45_2 1.6(2) . . . . ?
N4_2 C41_2 C46_2 C45_2 -176.86(14) . . . . ?
C31_2 N1_2 C2_2 C3_2 97.78(15) . . . . ?
C6_2 N1_2 C2_2 C3_2 -39.71(16) . . . . ?
C31_2 N1_2 C2_2 C7_2 -87.37(16) . . . . ?
C6_2 N1_2 C2_2 C7_2 135.14(13) . . . . ?
N1_2 C2_2 C3_2 C18_2 174.95(12) . . . . ?
C7_2 C2_2 C3_2 C18_2 0.1(2) . . . . ?
N1_2 C2_2 C3_2 N4_2 -0.43(18) . . . . ?
C7_2 C2_2 C3_2 N4_2 -175.26(12) . . . . ?
C42_2 C41_2 N4_2 C5_2 -155.71(14) . . . . ?
C46_2 C41_2 N4_2 C5_2 22.70(19) . . . . ?
C42_2 C41_2 N4_2 C3_2 -26.2(2) . . . . ?
C46_2 C41_2 N4_2 C3_2 152.25(14) . . . . ?
C2_2 C3_2 N4_2 C5_2 41.26(15) . . . . ?
C18_2 C3_2 N4_2 C5_2 -134.22(13) . . . . ?
C2_2 C3_2 N4_2 C41_2 -90.38(16) . . . . ?
C18_2 C3_2 N4_2 C41_2 94.14(15) . . . . ?
C41_2 N4_2 C5_2 C6_2 89.84(14) . . . . ?
C3_2 N4_2 C5_2 C6_2 -42.75(15) . . . . ?
C41_2 N4_2 C5_2 C30_2 -89.97(14) . . . . ?
C3_2 N4_2 C5_2 C30_2 137.44(12) . . . . ?
N4_2 C5_2 C6_2 C19_2 -179.61(11) . . . . ?
C30_2 C5_2 C6_2 C19_2 0.20(18) . . . . ?
N4_2 C5_2 C6_2 N1_2 3.11(16) . . . . ?
C30_2 C5_2 C6_2 N1_2 -177.08(11) . . . . ?
C31_2 N1_2 C6_2 C5_2 -99.30(15) . . . . ?
C2_2 N1_2 C6_2 C5_2 38.25(15) . . . . ?
C31_2 N1_2 C6_2 C19_2 83.40(16) . . . . ?
C2_2 N1_2 C6_2 C19_2 -139.04(12) . . . . ?
C5_2 C6_2 C19_2 C20_2 -178.72(12) . . . . ?
N1_2 C6_2 C19_2 C20_2 -1.54(18) . . . . ?
C5_2 C6_2 C19_2 C24_2 1.74(18) . . . . ?
N1_2 C6_2 C19_2 C24_2 178.92(11) . . . . ?
C20_2 C19_2 C24_2 C23_2 -0.83(18) . . . . ?
C6_2 C19_2 C24_2 C23_2 178.71(11) . . . . ?
C20_2 C19_2 C24_2 C25_2 178.52(11) . . . . ?
C6_2 C19_2 C24_2 C25_2 -1.94(17) . . . . ?
C23_2 C24_2 C25_2 C26_2 -0.33(19) . . . . ?
C19_2 C24_2 C25_2 C26_2 -179.64(12) . . . . ?
C23_2 C24_2 C25_2 C30_2 179.58(12) . . . . ?
C19_2 C24_2 C25_2 C30_2 0.27(17) . . . . ?
C26_2 C25_2 C30_2 C29_2 -0.45(18) . . . . ?
C24_2 C25_2 C30_2 C29_2 179.63(11) . . . . ?
C26_2 C25_2 C30_2 C5_2 -178.45(11) . . . . ?
C24_2 C25_2 C30_2 C5_2 1.63(17) . . . . ?
C6_2 C5_2 C30_2 C29_2 -179.89(12) . . . . ?
N4_2 C5_2 C30_2 C29_2 -0.09(18) . . . . ?
C6_2 C5_2 C30_2 C25_2 -1.91(18) . . . . ?
N4_2 C5_2 C30_2 C25_2 177.89(11) . . . . ?
C19_2 C24_2 C23_2 C22_2 0.31(19) . . . . ?
C25_2 C24_2 C23_2 C22_2 -179.01(12) . . . . ?
C24_2 C23_2 C22_2 C21_2 0.1(2) . . . . ?
C23_2 C22_2 C21_2 C20_2 0.0(2) . . . . ?
C22_2 C21_2 C20_2 C19_2 -0.5(2) . . . . ?
C24_2 C19_2 C20_2 C21_2 0.96(19) . . . . ?
C6_2 C19_2 C20_2 C21_2 -178.57(12) . . . . ?
C2_2 C3_2 C18_2 C17_2 -178.29(13) . . . . ?
N4_2 C3_2 C18_2 C17_2 -3.0(2) . . . . ?
C2_2 C3_2 C18_2 C13_2 1.8(2) . . . . ?
N4_2 C3_2 C18_2 C13_2 177.06(12) . . . . ?
C17_2 C18_2 C13_2 C14_2 0.8(2) . . . . ?
C3_2 C18_2 C13_2 C14_2 -179.22(13) . . . . ?
C17_2 C18_2 C13_2 C12_2 179.01(13) . . . . ?
C3_2 C18_2 C13_2 C12_2 -1.1(2) . . . . ?
C14_2 C13_2 C12_2 C11_2 -2.6(2) . . . . ?
C18_2 C13_2 C12_2 C11_2 179.34(13) . . . . ?
C14_2 C13_2 C12_2 C7_2 176.56(14) . . . . ?
C18_2 C13_2 C12_2 C7_2 -1.5(2) . . . . ?
C11_2 C12_2 C7_2 C8_2 2.3(2) . . . . ?
C13_2 C12_2 C7_2 C8_2 -176.94(13) . . . . ?
C11_2 C12_2 C7_2 C2_2 -177.46(12) . . . . ?
C13_2 C12_2 C7_2 C2_2 3.33(19) . . . . ?
C3_2 C2_2 C7_2 C8_2 177.58(13) . . . . ?
N1_2 C2_2 C7_2 C8_2 2.9(2) . . . . ?
C3_2 C2_2 C7_2 C12_2 -2.7(2) . . . . ?
N1_2 C2_2 C7_2 C12_2 -177.36(12) . . . . ?
C25_2 C30_2 C29_2 C28_2 0.38(19) . . . . ?
C5_2 C30_2 C29_2 C28_2 178.34(12) . . . . ?
C30_2 C29_2 C28_2 C27_2 -0.2(2) . . . . ?
C29_2 C28_2 C27_2 C26_2 0.0(2) . . . . ?
C28_2 C27_2 C26_2 C25_2 -0.1(2) . . . . ?
C30_2 C25_2 C26_2 C27_2 0.33(19) . . . . ?
C24_2 C25_2 C26_2 C27_2 -179.76(12) . . . . ?
C18_2 C13_2 C14_2 C15_2 0.0(2) . . . . ?
C12_2 C13_2 C14_2 C15_2 -178.09(14) . . . . ?
C13_2 C14_2 C15_2 C16_2 -1.0(2) . . . . ?
C14_2 C15_2 C16_2 C17_2 1.2(3) . . . . ?
C15_2 C16_2 C17_2 C18_2 -0.4(2) . . . . ?
C13_2 C18_2 C17_2 C16_2 -0.7(2) . . . . ?
C3_2 C18_2 C17_2 C16_2 179.40(14) . . . . ?
C12_2 C7_2 C8_2 C9_2 -2.4(2) . . . . ?
C2_2 C7_2 C8_2 C9_2 177.38(14) . . . . ?
C7_2 C8_2 C9_2 C10_2 1.0(2) . . . . ?
C8_2 C9_2 C10_2 C11_2 0.4(2) . . . . ?
C9_2 C10_2 C11_2 C12_2 -0.5(2) . . . . ?
C7_2 C12_2 C11_2 C10_2 -0.9(2) . . . . ?
C13_2 C12_2 C11_2 C10_2 178.29(14) . . . . ?
C33_2 C34_2 C35_2 C36_2 -1.6(3) . . . . ?
C37_2 C34_2 C35_2 C36_2 178.7(2) . . . . ?
C34_2 C35_2 C36_2 C31_2 0.5(4) . . . . ?
C35_2 C36_2 C31_2 C32_2 0.7(3) . . . . ?
C35_2 C36_2 C31_2 N1_2 -179.96(19) . . . . ?
C6_2 N1_2 C31_2 C32_2 -12.7(2) . . . . ?
C2_2 N1_2 C31_2 C32_2 -147.83(15) . . . . ?
C6_2 N1_2 C31_2 C36_2 168.00(16) . . . . ?
C2_2 N1_2 C31_2 C36_2 32.9(2) . . . . ?
C36_2 C31_2 C32_2 C33_2 -0.9(3) . . . . ?
N1_2 C31_2 C32_2 C33_2 179.83(15) . . . . ?
C35_2 C34_2 C33_2 C32_2 1.4(3) . . . . ?
C37_2 C34_2 C33_2 C32_2 -178.87(17) . . . . ?
C31_2 C32_2 C33_2 C34_2 -0.2(3) . . . . ?
C45_2 C44_2 C47_2 C50_2 -177.19(15) . . . . ?
C43_2 C44_2 C47_2 C50_2 1.4(2) . . . . ?
C45_2 C44_2 C47_2 C48_2 -57.37(19) . . . . ?
C43_2 C44_2 C47_2 C48_2 121.18(18) . . . . ?
C45_2 C44_2 C47_2 C49_2 62.0(2) . . . . ?
C43_2 C44_2 C47_2 C49_2 -119.46(18) . . . . ?
C33_2 C34_2 C37_2 C38_2 6.2(3) . . . . ?
C35_2 C34_2 C37_2 C38_2 -174.1(2) . . . . ?
C33_2 C34_2 C37_2 C39_2 -114.8(2) . . . . ?
C35_2 C34_2 C37_2 C39_2 64.9(2) . . . . ?
C33_2 C34_2 C37_2 C40_2 127.4(2) . . . . ?
C35_2 C34_2 C37_2 C40_2 -52.9(3) . . . . ?
